data_7043530
loop_
_publ_author_name
'Elaieb, Fethi'
'S\'emeril, David'
'Matt, Dominique'
'Pfeffer, Michel'
'Bouit, Pierre-Antoine'
'Hissler, Muriel'
'Gourlaouen, Christophe'
'Harrowfield, Jack'

_publ_section_title
;
 Calix[4]arene-fused phospholes
;
_journal_name_full 'Dalton Trans.'
_journal_paper_doi 10.1039/C7DT01899A
_journal_year 2017
_chemical_absolute_configuration ad
_chemical_formula_moiety 'C52 H55 Au Cl O4 P'
_chemical_formula_sum 'C52 H55 Au Cl O4 P'
_chemical_formula_weight 1007.34
_chemical_name_systematic
;
 ?
;
_space_group_crystal_system monoclinic
_space_group_IT_number 4
_space_group_name_Hall 'P 2yb'
_space_group_name_H-M_alt 'P 1 21 1'
_symmetry_space_group_name_Hall 'P 2yb'
_symmetry_space_group_name_H-M 'P 1 21 1'
_atom_sites_solution_hydrogens geom
_atom_sites_solution_primary direct
_atom_sites_solution_secondary difmap
_audit_creation_method SHELXL-2013
_audit_update_record
;
2017-04-21 deposited with the CCDC.
2017-07-06 downloaded from the CCDC.
;
_cell_angle_alpha 90
_cell_angle_beta 99.456(2)
_cell_angle_gamma 90
_cell_formula_units_Z 2
_cell_length_a 9.0854(9)
_cell_length_b 18.1789(19)
_cell_length_c 13.8937(15)
_cell_measurement_reflns_used 6190
_cell_measurement_temperature 173(2)
_cell_measurement_theta_max 27.90
_cell_measurement_theta_min 2.27
_cell_volume 2263.5(4)
_computing_cell_refinement 'Bruker SAINT'
_computing_data_collection 'Bruker APEX2'
_computing_data_reduction 'Bruker SAINT'
_computing_molecular_graphics 'Mercury (Macrae et al., 2008)'
_computing_publication_material 'SHELXL-2013 (Sheldrick, 2013)'
_computing_structure_refinement 'SHELXL-2013 (Sheldrick, 2013)'
_computing_structure_solution 'SHELXS-2013 (Sheldrick, 2013)'
_diffrn_ambient_temperature 173(2)
_diffrn_measured_fraction_theta_full 0.998
_diffrn_measured_fraction_theta_max 0.996
_diffrn_measurement_device_type 'Bruker APEX-II CCD'
_diffrn_measurement_method '\f and \w scans'
_diffrn_radiation_monochromator triumph
_diffrn_radiation_type MoK\a
_diffrn_radiation_wavelength 0.71073
_diffrn_reflns_av_R_equivalents 0.0507
_diffrn_reflns_av_unetI/netI 0.1090
_diffrn_reflns_Laue_measured_fraction_full 0.998
_diffrn_reflns_Laue_measured_fraction_max 0.996
_diffrn_reflns_limit_h_max 11
_diffrn_reflns_limit_h_min -11
_diffrn_reflns_limit_k_max 24
_diffrn_reflns_limit_k_min -23
_diffrn_reflns_limit_l_max 18
_diffrn_reflns_limit_l_min -18
_diffrn_reflns_number 22333
_diffrn_reflns_point_group_measured_fraction_full 0.995
_diffrn_reflns_point_group_measured_fraction_max 0.992
_diffrn_reflns_theta_full 25.242
_diffrn_reflns_theta_max 28.029
_diffrn_reflns_theta_min 1.861
_diffrn_source 'sealed tube'
_exptl_absorpt_coefficient_mu 3.389
_exptl_absorpt_correction_T_max 0.7456
_exptl_absorpt_correction_T_min 0.6375
_exptl_absorpt_correction_type multi-scan
_exptl_absorpt_process_details sadabs
_exptl_crystal_colour colourless
_exptl_crystal_density_diffrn 1.478
_exptl_crystal_description plate
_exptl_crystal_F_000 1020
_exptl_crystal_size_max 0.180
_exptl_crystal_size_mid 0.060
_exptl_crystal_size_min 0.050
_refine_diff_density_max 2.370
_refine_diff_density_min -1.153
_refine_diff_density_rms 0.115
_refine_ls_abs_structure_details
;
 Flack x determined using 3099 quotients [(I+)-(I-)]/[(I+)+(I-)]
 (Parsons and Flack (2004), Acta Cryst. A60, s61).
;
_refine_ls_abs_structure_Flack 0.033(6)
_refine_ls_extinction_method none
_refine_ls_goodness_of_fit_ref 1.023
_refine_ls_hydrogen_treatment constr
_refine_ls_matrix_type full
_refine_ls_number_parameters 531
_refine_ls_number_reflns 10857
_refine_ls_number_restraints 2
_refine_ls_restrained_S_all 1.023
_refine_ls_R_factor_all 0.0808
_refine_ls_R_factor_gt 0.0497
_refine_ls_shift/su_max 0.000
_refine_ls_shift/su_mean 0.000
_refine_ls_structure_factor_coef Fsqd
_refine_ls_weighting_details 'w=1/[\s^2^(Fo^2^)] where P=(Fo^2^+2Fc^2^)/3'
_refine_ls_weighting_scheme calc
_refine_ls_wR_factor_gt 0.0756
_refine_ls_wR_factor_ref 0.0825
_reflns_Friedel_coverage 0.932
_reflns_Friedel_fraction_full 0.991
_reflns_Friedel_fraction_max 0.988
_reflns_number_gt 8350
_reflns_number_total 10857
_reflns_threshold_expression 'I > 2\s(I)'
_cod_data_source_file c7dt01899a2.cif
_cod_data_source_block dmfe151216
_cod_database_code 7043530
_shelx_space_group_comment
;
The symmetry employed for this shelxl refinement is uniquely defined
by the following loop, which should always be used as a source of
symmetry information in preference to the above space-group names.
They are only intended as comments.
;
_shelx_estimated_absorpt_t_min 0.581
_shelx_estimated_absorpt_t_max 0.849
_shelxl_version_number 2013-4

loop_
_space_group_symop_operation_xyz
'x, y, z'
'-x, y+1/2, -z'

loop_
_atom_site_label
_atom_site_type_symbol
_atom_site_fract_x
_atom_site_fract_y
_atom_site_fract_z
_atom_site_U_iso_or_equiv
_atom_site_adp_type
_atom_site_occupancy
_atom_site_site_symmetry_order
_atom_site_calc_flag
_atom_site_refinement_flags_posn
_atom_site_refinement_flags_adp
_atom_site_refinement_flags_occupancy
_atom_site_disorder_assembly
_atom_site_disorder_group
C1 C 0.1222(11) 0.4268(5) 0.6747(7) 0.018(2) Uani 1 1 d . . . . .
C2 C 0.2403(10) 0.4026(5) 0.6301(6) 0.023(2) Uani 1 1 d . . . . .
H2 H 0.2439 0.3526 0.6105 0.028 Uiso 1 1 calc R U . . .
C3 C 0.3517(10) 0.4503(5) 0.6145(7) 0.027(2) Uani 1 1 d . . . . .
H3 H 0.4292 0.4337 0.5815 0.033 Uiso 1 1 calc R U . . .
C4 C 0.3509(10) 0.5220(5) 0.6465(6) 0.026(2) Uani 1 1 d . . . . .
H4 H 0.4309 0.5536 0.6379 0.031 Uiso 1 1 calc R U . . .
C5 C 0.2359(10) 0.5490(5) 0.6910(6) 0.020(2) Uani 1 1 d . . . . .
C6 C 0.1180(12) 0.5008(6) 0.7012(7) 0.019(2) Uani 1 1 d . . . . .
C7 C 0.2460(11) 0.6265(5) 0.7330(7) 0.028(2) Uani 1 1 d . . . . .
H7A H 0.2300 0.6631 0.6795 0.033 Uiso 1 1 calc R U . . .
H7B H 0.1678 0.6337 0.7741 0.033 Uiso 1 1 calc R U . . .
C8 C 0.3981(12) 0.6373(5) 0.7935(7) 0.024(2) Uani 1 1 d . . . . .
C9 C 0.5066(13) 0.6824(5) 0.7629(7) 0.033(3) Uani 1 1 d . . . . .
H9 H 0.4804 0.7132 0.7075 0.039 Uiso 1 1 calc R U . . .
C10 C 0.6513(11) 0.6823(5) 0.8128(7) 0.029(2) Uani 1 1 d . . . . .
H10 H 0.7222 0.7158 0.7947 0.034 Uiso 1 1 calc R U . . .
C11 C 0.6928(11) 0.6342(5) 0.8880(7) 0.028(2) Uani 1 1 d . . . . .
H11 H 0.7946 0.6319 0.9178 0.034 Uiso 1 1 calc R U . . .
C12 C 0.5893(12) 0.5884(6) 0.9220(8) 0.021(3) Uani 1 1 d . . . . .
C13 C 0.4399(12) 0.5938(5) 0.8760(7) 0.021(2) Uani 1 1 d . . . . .
C14 C 0.6344(10) 0.5273(4) 0.9934(6) 0.024(2) Uani 1 1 d . . . . .
H14A H 0.5747 0.5303 1.0468 0.029 Uiso 1 1 calc R U . . .
H14B H 0.7408 0.5332 1.0223 0.029 Uiso 1 1 calc R U . . .
C15 C 0.6114(10) 0.4522(5) 0.9447(6) 0.0198(19) Uani 1 1 d . . . . .
C16 C 0.6710(10) 0.4381(5) 0.8613(7) 0.025(2) Uani 1 1 d . . . . .
H16 H 0.7295 0.4746 0.8365 0.030 Uiso 1 1 calc R U . . .
C17 C 0.6464(11) 0.3715(5) 0.8135(7) 0.029(2) Uani 1 1 d . . . . .
H17 H 0.6894 0.3619 0.7569 0.035 Uiso 1 1 calc R U . . .
C18 C 0.5592(11) 0.3192(5) 0.8485(6) 0.025(2) Uani 1 1 d . . . . .
H18 H 0.5419 0.2737 0.8149 0.030 Uiso 1 1 calc R U . . .
C19 C 0.4967(10) 0.3311(5) 0.9307(6) 0.022(2) Uani 1 1 d . . . . .
C20 C 0.5290(10) 0.3974(5) 0.9802(6) 0.021(2) Uani 1 1 d . . . . .
C21 C 0.3917(9) 0.2742(4) 0.9613(6) 0.022(2) Uani 1 1 d . . . . .
H21A H 0.4478 0.2286 0.9818 0.026 Uiso 1 1 calc R U . . .
H21B H 0.3488 0.2929 1.0176 0.026 Uiso 1 1 calc R U . . .
C22 C 0.2679(8) 0.2574(9) 0.8780(5) 0.0192(17) Uani 1 1 d . . . . .
C23 C 0.2498(10) 0.1887(5) 0.8353(7) 0.021(2) Uani 1 1 d . . . . .
H23 H 0.3121 0.1493 0.8621 0.025 Uiso 1 1 calc R U . . .
C24 C 0.1424(10) 0.1763(5) 0.7543(7) 0.018(2) Uani 1 1 d . . . . .
C25 C 0.0618(9) 0.2351(4) 0.7101(6) 0.016(2) Uani 1 1 d . . . . .
C26 C 0.0757(10) 0.3063(5) 0.7479(7) 0.017(2) Uani 1 1 d . . . . .
C27 C 0.1729(10) 0.3144(5) 0.8375(7) 0.018(2) Uani 1 1 d . . . . .
C28 C 0.0040(10) 0.3734(5) 0.6957(7) 0.021(2) Uani 1 1 d . . . . .
H28A H -0.0587 0.3584 0.6337 0.026 Uiso 1 1 calc R U . . .
H28B H -0.0611 0.3977 0.7367 0.026 Uiso 1 1 calc R U . . .
C29 C -0.1057(11) 0.5690(5) 0.6756(7) 0.034(2) Uani 1 1 d . . . . .
H29A H -0.0504 0.6002 0.6354 0.041 Uiso 1 1 calc R U . . .
H29B H -0.1609 0.6019 0.7138 0.041 Uiso 1 1 calc R U . . .
C30 C -0.2159(12) 0.5227(6) 0.6091(8) 0.041(3) Uani 1 1 d . . . . .
H30A H -0.1618 0.4866 0.5747 0.049 Uiso 1 1 calc R U . . .
H30B H -0.2795 0.4953 0.6481 0.049 Uiso 1 1 calc R U . . .
C31 C -0.3118(12) 0.5702(7) 0.5360(9) 0.058(4) Uani 1 1 d . . . . .
H31A H -0.3548 0.6101 0.5699 0.087 Uiso 1 1 calc R U . . .
H31B H -0.3923 0.5405 0.4996 0.087 Uiso 1 1 calc R U . . .
H31C H -0.2511 0.5911 0.4906 0.087 Uiso 1 1 calc R U . . .
C32 C 0.2860(12) 0.5759(7) 0.9965(8) 0.044(3) Uani 1 1 d . . . . .
H32A H 0.3724 0.5982 1.0393 0.053 Uiso 1 1 calc R U . . .
H32B H 0.2530 0.5331 1.0315 0.053 Uiso 1 1 calc R U . . .
C33 C 0.1650(14) 0.6297(8) 0.9802(9) 0.057(4) Uani 1 1 d . . . . .
H33A H 0.0796 0.6082 0.9356 0.069 Uiso 1 1 calc R U . . .
H33B H 0.1991 0.6736 0.9481 0.069 Uiso 1 1 calc R U . . .
C34 C 0.1130(16) 0.6530(9) 1.0739(9) 0.083(5) Uani 1 1 d . . . . .
H34A H 0.0959 0.6093 1.1118 0.125 Uiso 1 1 calc R U . . .
H34B H 0.0199 0.6810 1.0582 0.125 Uiso 1 1 calc R U . . .
H34C H 0.1895 0.6839 1.1122 0.125 Uiso 1 1 calc R U . . .
C35 C 0.5528(14) 0.3827(6) 1.1510(8) 0.034(3) Uani 1 1 d . . . . .
H35A H 0.6474 0.4105 1.1669 0.040 Uiso 1 1 calc R U . . .
H35B H 0.5772 0.3305 1.1411 0.040 Uiso 1 1 calc R U . . .
C36 C 0.4647(16) 0.3891(8) 1.2342(8) 0.060(4) Uani 1 1 d . . . . .
H36A H 0.3720 0.3600 1.2176 0.072 Uiso 1 1 calc R U . . .
H36B H 0.5239 0.3670 1.2932 0.072 Uiso 1 1 calc R U . . .
C37 C 0.4242(17) 0.4643(8) 1.2578(10) 0.076(4) Uani 1 1 d . . . . .
H37A H 0.5148 0.4943 1.2728 0.113 Uiso 1 1 calc R U . . .
H37B H 0.3726 0.4634 1.3144 0.113 Uiso 1 1 calc R U . . .
H37C H 0.3582 0.4856 1.2018 0.113 Uiso 1 1 calc R U . . .
C38 C 0.0610(13) 0.4007(7) 0.9309(8) 0.054(3) Uani 1 1 d D . . . .
H38A H -0.0341 0.3861 0.8898 0.065 Uiso 1 1 calc R U . A 1
H38B H 0.0594 0.4545 0.9413 0.065 Uiso 1 1 calc R U . A 1
C39 C 0.080(3) 0.3592(12) 1.0322(15) 0.054(3) Uani 0.6 1 d D . P B 1
H39A H 0.1006 0.3066 1.0219 0.065 Uiso 0.6 1 calc R U P B 1
H39B H 0.1672 0.3799 1.0761 0.065 Uiso 0.6 1 calc R U P B 1
C40 C -0.056(2) 0.3659(13) 1.0797(15) 0.054(3) Uani 0.6 1 d . . P B 1
H40A H -0.0967 0.4157 1.0695 0.081 Uiso 0.6 1 calc R U P B 1
H40B H -0.0286 0.3564 1.1498 0.081 Uiso 0.6 1 calc R U P B 1
H40C H -0.1306 0.3300 1.0508 0.081 Uiso 0.6 1 calc R U P B 1
C39B C 0.074(5) 0.392(2) 1.033(3) 0.054(3) Uani 0.4 1 d . . P B 2
H39C H 0.0833 0.3382 1.0439 0.065 Uiso 0.4 1 calc R U P B 2
H39D H 0.1725 0.4130 1.0598 0.065 Uiso 0.4 1 calc R U P B 2
C40B C -0.018(3) 0.415(2) 1.093(2) 0.054(3) Uani 0.4 1 d . . P B 2
H40D H -0.0025 0.4678 1.1058 0.081 Uiso 0.4 1 calc R U P B 2
H40E H 0.0029 0.3879 1.1546 0.081 Uiso 0.4 1 calc R U P B 2
H40F H -0.1218 0.4066 1.0625 0.081 Uiso 0.4 1 calc R U P B 2
C41 C 0.1049(11) 0.1041(5) 0.7032(7) 0.020(2) Uani 1 1 d . . . . .
C42 C 0.1554(13) 0.0347(6) 0.7333(7) 0.032(3) Uani 1 1 d . . . . .
H42 H 0.2273 0.0291 0.7908 0.038 Uiso 1 1 calc R U . . .
C43 C 0.1019(15) -0.0257(7) 0.6805(9) 0.041(3) Uani 1 1 d . . . . .
H43 H 0.1391 -0.0731 0.7006 0.049 Uiso 1 1 calc R U . . .
C44 C -0.0065(13) -0.0190(5) 0.5973(7) 0.038(3) Uani 1 1 d . . . . .
H44 H -0.0454 -0.0617 0.5625 0.045 Uiso 1 1 calc R U . . .
C45 C -0.0571(11) 0.0501(5) 0.5658(6) 0.028(2) Uani 1 1 d . . . . .
H45 H -0.1290 0.0556 0.5083 0.034 Uiso 1 1 calc R U . . .
C46 C -0.0014(10) 0.1107(4) 0.6191(6) 0.020(2) Uani 1 1 d . . . . .
C47 C -0.2487(10) 0.2150(5) 0.5947(7) 0.026(2) Uani 1 1 d . . . . .
C48 C -0.3155(12) 0.1711(6) 0.6568(8) 0.039(3) Uani 1 1 d . . . . .
H48 H -0.2578 0.1380 0.7006 0.046 Uiso 1 1 calc R U . . .
C49 C -0.4672(13) 0.1765(6) 0.6537(9) 0.048(3) Uani 1 1 d . . . . .
H49 H -0.5141 0.1466 0.6959 0.057 Uiso 1 1 calc R U . . .
C50 C -0.5522(13) 0.2239(6) 0.5911(10) 0.053(4) Uani 1 1 d . . . . .
H50 H -0.6566 0.2272 0.5907 0.063 Uiso 1 1 calc R U . . .
C51 C -0.4858(13) 0.2667(9) 0.5291(9) 0.053(4) Uani 1 1 d . . . . .
H51 H -0.5442 0.2995 0.4852 0.064 Uiso 1 1 calc R U . . .
C52 C -0.3312(10) 0.2619(9) 0.5307(7) 0.039(3) Uani 1 1 d . . . . .
H52 H -0.2845 0.2910 0.4877 0.047 Uiso 1 1 calc R U . . .
O1 O 0.0002(7) 0.5264(3) 0.7423(4) 0.0254(15) Uani 1 1 d . . . . .
O2 O 0.3346(7) 0.5501(3) 0.9079(4) 0.0279(15) Uani 1 1 d . . . . .
O3 O 0.4660(8) 0.4115(4) 1.0643(5) 0.0249(18) Uani 1 1 d . . . . .
O4 O 0.1847(7) 0.3810(3) 0.8837(4) 0.0247(15) Uani 1 1 d . . . . .
P1 P -0.0488(3) 0.20600(13) 0.59412(17) 0.0198(5) Uani 1 1 d . . . . .
Cl1 Cl 0.1239(4) 0.29779(16) 0.3339(2) 0.0581(9) Uani 1 1 d . . . . .
Au1 Au 0.03037(4) 0.25225(3) 0.46340(2) 0.02644(9) Uani 1 1 d . . . . .

loop_
_atom_site_aniso_label
_atom_site_aniso_U_11
_atom_site_aniso_U_22
_atom_site_aniso_U_33
_atom_site_aniso_U_23
_atom_site_aniso_U_13
_atom_site_aniso_U_12
C1 0.016(5) 0.026(6) 0.011(5) 0.007(4) 0.001(4) 0.004(4)
C2 0.025(5) 0.023(5) 0.022(5) -0.001(4) 0.003(4) 0.002(4)
C3 0.022(5) 0.037(6) 0.024(5) -0.008(4) 0.010(4) 0.004(5)
C4 0.019(5) 0.032(6) 0.024(5) 0.001(4) -0.001(4) -0.011(4)
C5 0.019(5) 0.025(5) 0.014(4) 0.005(4) -0.001(4) 0.000(4)
C6 0.020(5) 0.022(6) 0.010(5) 0.007(4) -0.006(4) 0.005(5)
C7 0.032(6) 0.021(5) 0.028(5) 0.002(4) -0.002(5) 0.002(4)
C8 0.037(6) 0.009(4) 0.025(5) -0.006(4) 0.002(5) -0.003(4)
C9 0.054(8) 0.015(5) 0.030(6) -0.004(4) 0.007(5) -0.003(5)
C10 0.031(6) 0.024(5) 0.032(6) -0.004(4) 0.012(5) -0.007(5)
C11 0.027(6) 0.022(5) 0.034(6) -0.012(4) 0.002(5) 0.001(4)
C12 0.020(6) 0.016(5) 0.028(6) -0.006(4) 0.001(5) -0.003(5)
C13 0.028(6) 0.013(5) 0.023(6) -0.004(4) 0.006(5) -0.007(5)
C14 0.020(5) 0.021(5) 0.029(5) -0.008(4) -0.004(4) -0.007(4)
C15 0.016(5) 0.020(5) 0.023(5) 0.001(4) -0.001(4) 0.002(4)
C16 0.017(5) 0.026(5) 0.031(5) 0.005(4) 0.002(4) -0.004(4)
C17 0.026(5) 0.033(6) 0.029(5) -0.001(4) 0.008(5) 0.002(5)
C18 0.023(5) 0.024(5) 0.025(5) -0.010(4) -0.006(4) 0.001(4)
C19 0.021(5) 0.022(5) 0.019(5) 0.001(4) -0.006(4) -0.001(4)
C20 0.018(5) 0.031(5) 0.013(5) 0.001(4) -0.003(4) 0.000(5)
C21 0.022(4) 0.021(5) 0.022(4) 0.001(3) 0.001(4) -0.004(4)
C22 0.018(4) 0.021(4) 0.018(3) 0.002(6) -0.001(3) -0.005(7)
C23 0.014(5) 0.028(6) 0.020(5) 0.005(4) 0.001(4) -0.002(5)
C24 0.010(5) 0.026(5) 0.018(5) 0.002(4) 0.002(4) -0.003(4)
C25 0.016(4) 0.016(6) 0.016(4) -0.002(3) 0.002(3) -0.008(3)
C26 0.009(5) 0.018(5) 0.024(5) -0.003(4) 0.002(4) 0.002(4)
C27 0.013(5) 0.019(5) 0.023(5) -0.001(4) 0.009(4) -0.001(4)
C28 0.020(5) 0.022(5) 0.021(5) 0.000(4) 0.003(4) 0.009(4)
C29 0.029(6) 0.029(6) 0.047(6) 0.004(5) 0.015(5) 0.012(5)
C30 0.029(6) 0.044(7) 0.051(7) 0.022(6) 0.008(5) 0.001(5)
C31 0.034(7) 0.085(10) 0.056(8) 0.035(7) 0.009(6) 0.004(7)
C32 0.035(7) 0.059(8) 0.041(7) 0.008(6) 0.010(6) -0.007(6)
C33 0.040(8) 0.088(11) 0.043(8) 0.002(7) 0.002(6) 0.007(7)
C34 0.060(10) 0.145(15) 0.048(8) -0.014(9) 0.019(7) 0.029(10)
C35 0.047(8) 0.029(7) 0.022(6) 0.003(5) -0.003(6) -0.012(6)
C36 0.078(10) 0.075(10) 0.026(6) -0.002(6) 0.008(7) -0.019(8)
C37 0.095(12) 0.084(11) 0.047(8) -0.009(8) 0.011(8) -0.010(9)
C38 0.045(5) 0.076(7) 0.041(5) -0.015(5) 0.006(4) 0.008(6)
C39 0.045(5) 0.076(7) 0.041(5) -0.015(5) 0.006(4) 0.008(6)
C40 0.045(5) 0.076(7) 0.041(5) -0.015(5) 0.006(4) 0.008(6)
C39B 0.045(5) 0.076(7) 0.041(5) -0.015(5) 0.006(4) 0.008(6)
C40B 0.045(5) 0.076(7) 0.041(5) -0.015(5) 0.006(4) 0.008(6)
C41 0.018(5) 0.026(6) 0.016(5) -0.004(4) 0.004(4) -0.003(5)
C42 0.041(7) 0.030(6) 0.018(5) -0.001(5) -0.013(5) 0.000(5)
C43 0.065(9) 0.023(6) 0.030(7) 0.002(5) -0.006(7) 0.000(6)
C44 0.060(8) 0.019(5) 0.028(6) -0.005(4) -0.010(6) -0.004(5)
C45 0.032(6) 0.034(5) 0.016(5) -0.005(4) -0.003(4) -0.009(5)
C46 0.026(5) 0.014(4) 0.020(5) 0.003(4) 0.005(4) -0.001(4)
C47 0.013(5) 0.039(5) 0.023(5) -0.011(4) -0.004(4) 0.001(4)
C48 0.030(6) 0.044(7) 0.042(6) -0.009(5) 0.003(5) -0.002(5)
C49 0.035(7) 0.051(8) 0.063(8) -0.021(6) 0.022(6) -0.016(6)
C50 0.022(6) 0.049(8) 0.084(10) -0.028(7) -0.001(6) 0.003(5)
C51 0.039(6) 0.048(12) 0.070(8) -0.011(7) -0.005(6) 0.017(7)
C52 0.031(5) 0.039(8) 0.044(5) 0.004(7) -0.004(4) 0.016(7)
O1 0.025(4) 0.028(4) 0.024(3) 0.003(3) 0.007(3) 0.010(3)
O2 0.028(4) 0.031(4) 0.024(3) 0.003(3) 0.003(3) -0.008(3)
O3 0.026(4) 0.030(4) 0.018(4) 0.000(3) 0.002(4) -0.007(3)
O4 0.023(4) 0.022(3) 0.026(4) -0.004(3) -0.004(3) -0.001(3)
P1 0.0198(13) 0.0200(12) 0.0185(12) -0.0014(10) 0.0000(10) -0.0003(11)
Cl1 0.096(3) 0.0437(17) 0.0450(17) 0.0135(14) 0.0434(18) 0.0147(17)
Au1 0.03504(18) 0.02419(15) 0.02026(14) 0.0032(3) 0.00504(12) 0.0039(3)

loop_
_atom_type_symbol
_atom_type_description
_atom_type_scat_dispersion_real
_atom_type_scat_dispersion_imag
_atom_type_scat_source
C C 0.0033 0.0016 'International Tables Vol C Tables 4.2.6.8 and 6.1.1.4'
H H 0.0000 0.0000 'International Tables Vol C Tables 4.2.6.8 and 6.1.1.4'
O O 0.0106 0.0060 'International Tables Vol C Tables 4.2.6.8 and 6.1.1.4'
P P 0.1023 0.0942 'International Tables Vol C Tables 4.2.6.8 and 6.1.1.4'
Cl Cl 0.1484 0.1585 'International Tables Vol C Tables 4.2.6.8 and 6.1.1.4'
Au Au -2.0133 8.8022 'International Tables Vol C Tables 4.2.6.8 and 6.1.1.4'

loop_
_geom_angle_atom_site_label_1
_geom_angle_atom_site_label_2
_geom_angle_atom_site_label_3
_geom_angle
C2 C1 C6 118.6(9)
C2 C1 C28 120.3(9)
C6 C1 C28 121.1(9)
C3 C2 C1 120.6(9)
C3 C2 H2 119.7
C1 C2 H2 119.7
C2 C3 C4 120.1(9)
C2 C3 H3 119.9
C4 C3 H3 119.9
C3 C4 C5 121.5(9)
C3 C4 H4 119.2
C5 C4 H4 119.2
C4 C5 C6 117.7(9)
C4 C5 C7 119.8(9)
C6 C5 C7 122.4(9)
O1 C6 C1 119.5(9)
O1 C6 C5 119.3(9)
C1 C6 C5 121.2(9)
C8 C7 C5 109.0(7)
C8 C7 H7A 109.9
C5 C7 H7A 109.9
C8 C7 H7B 109.9
C5 C7 H7B 109.9
H7A C7 H7B 108.3
C13 C8 C9 118.1(10)
C13 C8 C7 119.1(9)
C9 C8 C7 122.2(9)
C10 C9 C8 120.4(9)
C10 C9 H9 119.8
C8 C9 H9 119.8
C11 C10 C9 120.2(9)
C11 C10 H10 119.9
C9 C10 H10 119.9
C10 C11 C12 121.6(10)
C10 C11 H11 119.2
C12 C11 H11 119.2
C11 C12 C13 117.3(10)
C11 C12 C14 122.6(9)
C13 C12 C14 119.4(9)
O2 C13 C8 119.0(9)
O2 C13 C12 119.0(9)
C8 C13 C12 121.7(10)
C12 C14 C15 111.6(8)
C12 C14 H14A 109.3
C15 C14 H14A 109.3
C12 C14 H14B 109.3
C15 C14 H14B 109.3
H14A C14 H14B 108.0
C16 C15 C20 118.3(8)
C16 C15 C14 119.7(8)
C20 C15 C14 122.0(8)
C17 C16 C15 120.8(9)
C17 C16 H16 119.6
C15 C16 H16 119.6
C18 C17 C16 119.5(9)
C18 C17 H17 120.3
C16 C17 H17 120.3
C19 C18 C17 121.7(8)
C19 C18 H18 119.1
C17 C18 H18 119.1
C18 C19 C20 117.6(8)
C18 C19 C21 119.5(8)
C20 C19 C21 122.9(8)
C15 C20 C19 121.9(8)
C15 C20 O3 118.9(8)
C19 C20 O3 119.0(8)
C22 C21 C19 110.4(7)
C22 C21 H21A 109.6
C19 C21 H21A 109.6
C22 C21 H21B 109.6
C19 C21 H21B 109.6
H21A C21 H21B 108.1
C23 C22 C27 118.2(7)
C23 C22 C21 122.3(10)
C27 C22 C21 119.3(11)
C22 C23 C24 121.0(9)
C22 C23 H23 119.5
C24 C23 H23 119.5
C23 C24 C25 119.3(9)
C23 C24 C41 127.0(9)
C25 C24 C41 113.7(8)
C24 C25 C26 122.7(8)
C24 C25 P1 110.0(6)
C26 C25 P1 127.1(7)
C25 C26 C27 115.8(9)
C25 C26 C28 124.2(8)
C27 C26 C28 119.8(9)
O4 C27 C22 118.0(9)
O4 C27 C26 119.8(8)
C22 C27 C26 122.0(9)
C1 C28 C26 110.3(8)
C1 C28 H28A 109.6
C26 C28 H28A 109.6
C1 C28 H28B 109.6
C26 C28 H28B 109.6
H28A C28 H28B 108.1
O1 C29 C30 113.6(8)
O1 C29 H29A 108.8
C30 C29 H29A 108.8
O1 C29 H29B 108.8
C30 C29 H29B 108.8
H29A C29 H29B 107.7
C31 C30 C29 110.4(10)
C31 C30 H30A 109.6
C29 C30 H30A 109.6
C31 C30 H30B 109.6
C29 C30 H30B 109.6
H30A C30 H30B 108.1
C30 C31 H31A 109.5
C30 C31 H31B 109.5
H31A C31 H31B 109.5
C30 C31 H31C 109.5
H31A C31 H31C 109.5
H31B C31 H31C 109.5
O2 C32 C33 114.3(9)
O2 C32 H32A 108.7
C33 C32 H32A 108.7
O2 C32 H32B 108.7
C33 C32 H32B 108.7
H32A C32 H32B 107.6
C32 C33 C34 112.8(11)
C32 C33 H33A 109.0
C34 C33 H33A 109.0
C32 C33 H33B 109.0
C34 C33 H33B 109.0
H33A C33 H33B 107.8
C33 C34 H34A 109.5
C33 C34 H34B 109.5
H34A C34 H34B 109.5
C33 C34 H34C 109.5
H34A C34 H34C 109.5
H34B C34 H34C 109.5
O3 C35 C36 109.2(10)
O3 C35 H35A 109.8
C36 C35 H35A 109.8
O3 C35 H35B 109.8
C36 C35 H35B 109.8
H35A C35 H35B 108.3
C37 C36 C35 115.2(11)
C37 C36 H36A 108.5
C35 C36 H36A 108.5
C37 C36 H36B 108.5
C35 C36 H36B 108.5
H36A C36 H36B 107.5
C36 C37 H37A 109.5
C36 C37 H37B 109.5
H37A C37 H37B 109.5
C36 C37 H37C 109.5
H37A C37 H37C 109.5
H37B C37 H37C 109.5
C39B C38 O4 119.2(19)
O4 C38 C39 107.9(12)
O4 C38 H38A 110.1
C39 C38 H38A 110.1
O4 C38 H38B 110.1
C39 C38 H38B 110.1
H38A C38 H38B 108.4
C40 C39 C38 112.0(17)
C40 C39 H39A 109.2
C38 C39 H39A 109.2
C40 C39 H39B 109.2
C38 C39 H39B 109.2
H39A C39 H39B 107.9
C39 C40 H40A 109.5
C39 C40 H40B 109.5
H40A C40 H40B 109.5
C39 C40 H40C 109.5
H40A C40 H40C 109.5
H40B C40 H40C 109.5
C40B C39B C38 129(3)
C40B C39B H39C 105.0
C38 C39B H39C 105.0
C40B C39B H39D 105.0
C38 C39B H39D 105.0
H39C C39B H39D 105.8
C39B C40B H40D 109.5
C39B C40B H40E 109.5
H40D C40B H40E 109.5
C39B C40B H40F 109.5
H40D C40B H40F 109.5
H40E C40B H40F 109.5
C42 C41 C46 118.8(9)
C42 C41 C24 127.9(9)
C46 C41 C24 113.1(9)
C43 C42 C41 120.0(10)
C43 C42 H42 120.0
C41 C42 H42 120.0
C42 C43 C44 121.1(11)
C42 C43 H43 119.5
C44 C43 H43 119.5
C45 C44 C43 119.6(9)
C45 C44 H44 120.2
C43 C44 H44 120.2
C46 C45 C44 118.8(9)
C46 C45 H45 120.6
C44 C45 H45 120.6
C45 C46 C41 121.7(8)
C45 C46 P1 127.6(7)
C41 C46 P1 110.8(7)
C52 C47 C48 121.0(9)
C52 C47 P1 119.6(8)
C48 C47 P1 119.3(8)
C49 C48 C47 118.6(10)
C49 C48 H48 120.7
C47 C48 H48 120.7
C50 C49 C48 121.5(12)
C50 C49 H49 119.3
C48 C49 H49 119.3
C49 C50 C51 119.7(11)
C49 C50 H50 120.2
C51 C50 H50 120.2
C50 C51 C52 119.8(12)
C50 C51 H51 120.1
C52 C51 H51 120.1
C47 C52 C51 119.4(12)
C47 C52 H52 120.3
C51 C52 H52 120.3
C6 O1 C29 113.3(7)
C13 O2 C32 114.3(7)
C20 O3 C35 113.0(8)
C27 O4 C38 115.4(8)
C46 P1 C47 106.9(4)
C46 P1 C25 91.7(4)
C47 P1 C25 111.9(4)
C46 P1 Au1 114.9(3)
C47 P1 Au1 115.2(3)
C25 P1 Au1 113.9(3)
P1 Au1 Cl1 176.89(12)

loop_
_geom_bond_atom_site_label_1
_geom_bond_atom_site_label_2
_geom_bond_distance
C1 C2 1.395(13)
C1 C6 1.397(14)
C1 C28 1.512(13)
C2 C3 1.377(13)
C2 H2 0.9500
C3 C4 1.377(12)
C3 H3 0.9500
C4 C5 1.388(12)
C4 H4 0.9500
C5 C6 1.409(14)
C5 C7 1.522(12)
C6 O1 1.374(12)
C7 C8 1.507(14)
C7 H7A 0.9900
C7 H7B 0.9900
C8 C13 1.392(13)
C8 C9 1.401(14)
C9 C10 1.382(14)
C9 H9 0.9500
C10 C11 1.368(13)
C10 H10 0.9500
C11 C12 1.395(14)
C11 H11 0.9500
C12 C13 1.406(14)
C12 C14 1.501(14)
C13 O2 1.373(11)
C14 C15 1.523(11)
C14 H14A 0.9900
C14 H14B 0.9900
C15 C16 1.381(12)
C15 C20 1.385(12)
C16 C17 1.380(13)
C16 H16 0.9500
C17 C18 1.377(13)
C17 H17 0.9500
C18 C19 1.373(13)
C18 H18 0.9500
C19 C20 1.396(12)
C19 C21 1.514(12)
C20 O3 1.406(11)
C21 C22 1.507(11)
C21 H21A 0.9900
C21 H21B 0.9900
C22 C23 1.381(17)
C22 C27 1.405(15)
C23 C24 1.381(13)
C23 H23 0.9500
C24 C25 1.382(11)
C24 C41 1.505(13)
C25 C26 1.394(12)
C25 P1 1.831(8)
C26 C27 1.410(13)
C26 C28 1.512(12)
C27 O4 1.366(10)
C28 H28A 0.9900
C28 H28B 0.9900
C29 O1 1.446(11)
C29 C30 1.503(15)
C29 H29A 0.9900
C29 H29B 0.9900
C30 C31 1.498(14)
C30 H30A 0.9900
C30 H30B 0.9900
C31 H31A 0.9800
C31 H31B 0.9800
C31 H31C 0.9800
C32 O2 1.452(12)
C32 C33 1.461(16)
C32 H32A 0.9900
C32 H32B 0.9900
C33 C34 1.516(16)
C33 H33A 0.9900
C33 H33B 0.9900
C34 H34A 0.9800
C34 H34B 0.9800
C34 H34C 0.9800
C35 O3 1.427(12)
C35 C36 1.514(16)
C35 H35A 0.9900
C35 H35B 0.9900
C36 C37 1.466(18)
C36 H36A 0.9900
C36 H36B 0.9900
C37 H37A 0.9800
C37 H37B 0.9800
C37 H37C 0.9800
C38 C39B 1.41(4)
C38 O4 1.436(13)
C38 C39 1.58(2)
C38 H38A 0.9900
C38 H38B 0.9900
C39 C40 1.50(3)
C39 H39A 0.9900
C39 H39B 0.9900
C40 H40A 0.9800
C40 H40B 0.9800
C40 H40C 0.9800
C39B C40B 1.34(4)
C39B H39C 0.9900
C39B H39D 0.9900
C40B H40D 0.9800
C40B H40E 0.9800
C40B H40F 0.9800
C41 C42 1.384(14)
C41 C46 1.394(13)
C42 C43 1.366(14)
C42 H42 0.9500
C43 C44 1.395(15)
C43 H43 0.9500
C44 C45 1.384(13)
C44 H44 0.9500
C45 C46 1.377(12)
C45 H45 0.9500
C46 P1 1.805(8)
C47 C52 1.364(15)
C47 C48 1.385(14)
C47 P1 1.825(9)
C48 C49 1.375(14)
C48 H48 0.9500
C49 C50 1.369(16)
C49 H49 0.9500
C50 C51 1.372(17)
C50 H50 0.9500
C51 C52 1.403(14)
C51 H51 0.9500
C52 H52 0.9500
P1 Au1 2.225(2)
Cl1 Au1 2.269(3)

loop_
_geom_torsion_atom_site_label_1
_geom_torsion_atom_site_label_2
_geom_torsion_atom_site_label_3
_geom_torsion_atom_site_label_4
_geom_torsion
C6 C1 C2 C3 1.3(14)
C28 C1 C2 C3 -177.3(8)
C1 C2 C3 C4 2.8(14)
C2 C3 C4 C5 -3.0(14)
C3 C4 C5 C6 -0.9(13)
C3 C4 C5 C7 174.8(8)
C2 C1 C6 O1 178.0(8)
C28 C1 C6 O1 -3.5(13)
C2 C1 C6 C5 -5.3(14)
C28 C1 C6 C5 173.3(9)
C4 C5 C6 O1 -178.2(8)
C7 C5 C6 O1 6.2(14)
C4 C5 C6 C1 5.1(14)
C7 C5 C6 C1 -170.5(8)
C4 C5 C7 C8 -47.4(11)
C6 C5 C7 C8 128.1(10)
C5 C7 C8 C13 -62.9(11)
C5 C7 C8 C9 108.4(10)
C13 C8 C9 C10 1.2(14)
C7 C8 C9 C10 -170.3(9)
C8 C9 C10 C11 4.9(14)
C9 C10 C11 C12 -5.4(14)
C10 C11 C12 C13 -0.2(15)
C10 C11 C12 C14 170.3(9)
C9 C8 C13 O2 179.0(8)
C7 C8 C13 O2 -9.3(13)
C9 C8 C13 C12 -6.9(14)
C7 C8 C13 C12 164.8(9)
C11 C12 C13 O2 -179.5(8)
C14 C12 C13 O2 9.7(14)
C11 C12 C13 C8 6.4(15)
C14 C12 C13 C8 -164.4(9)
C11 C12 C14 C15 -107.6(11)
C13 C12 C14 C15 62.7(12)
C12 C14 C15 C16 52.0(12)
C12 C14 C15 C20 -126.4(9)
C20 C15 C16 C17 1.3(13)
C14 C15 C16 C17 -177.3(8)
C15 C16 C17 C18 1.2(14)
C16 C17 C18 C19 -0.6(14)
C17 C18 C19 C20 -2.3(14)
C17 C18 C19 C21 175.1(8)
C16 C15 C20 C19 -4.4(13)
C14 C15 C20 C19 174.1(8)
C16 C15 C20 O3 -179.1(8)
C14 C15 C20 O3 -0.6(13)
C18 C19 C20 C15 4.9(13)
C21 C19 C20 C15 -172.4(8)
C18 C19 C20 O3 179.6(8)
C21 C19 C20 O3 2.2(13)
C18 C19 C21 C22 -53.8(11)
C20 C19 C21 C22 123.6(10)
C19 C21 C22 C23 116.0(9)
C19 C21 C22 C27 -59.7(10)
C27 C22 C23 C24 0.7(13)
C21 C22 C23 C24 -175.0(8)
C22 C23 C24 C25 6.2(13)
C22 C23 C24 C41 -176.8(9)
C23 C24 C25 C26 -5.1(14)
C41 C24 C25 C26 177.6(9)
C23 C24 C25 P1 170.5(7)
C41 C24 C25 P1 -6.9(10)
C24 C25 C26 C27 -2.9(14)
P1 C25 C26 C27 -177.6(7)
C24 C25 C26 C28 172.3(8)
P1 C25 C26 C28 -2.5(14)
C23 C22 C27 O4 175.8(7)
C21 C22 C27 O4 -8.4(11)
C23 C22 C27 C26 -9.1(13)
C21 C22 C27 C26 166.7(8)
C25 C26 C27 O4 -175.0(8)
C28 C26 C27 O4 9.7(13)
C25 C26 C27 C22 10.0(13)
C28 C26 C27 C22 -165.3(8)
C2 C1 C28 C26 50.0(11)
C6 C1 C28 C26 -128.5(9)
C25 C26 C28 C1 -116.9(10)
C27 C26 C28 C1 58.0(11)
O1 C29 C30 C31 -174.5(8)
O2 C32 C33 C34 177.7(11)
O3 C35 C36 C37 -60.8(14)
C39B C38 C39 C40 65(6)
O4 C38 C39 C40 -170.4(16)
O4 C38 C39B C40B 171(3)
C39 C38 C39B C40B -126(10)
C23 C24 C41 C42 9.1(17)
C25 C24 C41 C42 -173.8(10)
C23 C24 C41 C46 -175.4(9)
C25 C24 C41 C46 1.7(12)
C46 C41 C42 C43 0.5(17)
C24 C41 C42 C43 175.8(11)
C41 C42 C43 C44 -2(2)
C42 C43 C44 C45 2(2)
C43 C44 C45 C46 -1.6(17)
C44 C45 C46 C41 0.5(15)
C44 C45 C46 P1 -179.9(8)
C42 C41 C46 C45 0.1(15)
C24 C41 C46 C45 -175.8(8)
C42 C41 C46 P1 -179.6(8)
C24 C41 C46 P1 4.5(10)
C52 C47 C48 C49 -0.9(15)
P1 C47 C48 C49 -177.5(7)
C47 C48 C49 C50 -0.1(15)
C48 C49 C50 C51 0.7(17)
C49 C50 C51 C52 -0.4(18)
C48 C47 C52 C51 1.2(17)
P1 C47 C52 C51 177.8(9)
C50 C51 C52 C47 -0.5(19)
C1 C6 O1 C29 -104.2(10)
C5 C6 O1 C29 79.0(11)
C30 C29 O1 C6 82.0(10)
C8 C13 O2 C32 -107.2(10)
C12 C13 O2 C32 78.6(11)
C33 C32 O2 C13 85.9(12)
C15 C20 O3 C35 -98.6(10)
C19 C20 O3 C35 86.6(10)
C36 C35 O3 C20 -170.7(9)
C22 C27 O4 C38 -110.2(9)
C26 C27 O4 C38 74.7(11)
C39B C38 O4 C27 101(2)
C39 C38 O4 C27 80.2(14)
C45 C46 P1 C47 59.8(9)
C41 C46 P1 C47 -120.5(7)
C45 C46 P1 C25 173.3(9)
C41 C46 P1 C25 -7.0(7)
C45 C46 P1 Au1 -69.3(9)
C41 C46 P1 Au1 110.4(6)
C52 C47 P1 C46 -143.7(9)
C48 C47 P1 C46 33.0(8)
C52 C47 P1 C25 117.4(9)
C48 C47 P1 C25 -65.9(8)
C52 C47 P1 Au1 -14.7(10)
C48 C47 P1 Au1 162.0(7)
C24 C25 P1 C46 7.9(7)
C26 C25 P1 C46 -176.7(9)
C24 C25 P1 C47 116.9(7)
C26 C25 P1 C47 -67.8(9)
C24 C25 P1 Au1 -110.3(6)
C26 C25 P1 Au1 65.0(9)
